data_1539865
loop_
_publ_author_name
'Brochu, R.'
'Serghini, A.'
'Louer, M.'
'El-Yacoubi, M.'
'Alami, M.'
'Louer, D.'

_publ_section_title
;
 Crystal chemistry and thermal expansion of Cd0.5 Zr2 (P O4) and Cd0.25
 Sr0.25 Zr2 (P O4)3 ceramics
;
_journal_name_full 'Materials Research Bulletin'
_journal_page_first 15
_journal_page_last 23
_journal_volume 32
_journal_year 1997
_chemical_formula_sum 'Cd0.5 O12 P3 Zr2'
_chemical_name_systematic 'Cd0.5 Zr2 (P O4)3'
_space_group_IT_number 148
_symmetry_space_group_name_Hall '-R 3'
_symmetry_space_group_name_H-M 'R -3 :H'
_cell_angle_alpha 90
_cell_angle_beta 90
_cell_angle_gamma 120
_cell_formula_units_Z 6
_cell_length_a 8.8386
_cell_length_b 8.8386
_cell_length_c 22.286
_cell_volume 1507.751
_citation_journal_id_ASTM MRBUAC
_cod_data_source_file Brochu_MRBUAC_1997_1752.cif
_cod_data_source_block Cd0.5O12P3Zr2
_cod_database_code 1539865

loop_
_symmetry_equiv_pos_as_xyz
x,y,z
-y,x-y,z
-x+y,-x,z
-x,-y,-z
y,-x+y,-z
x-y,x,-z
x+2/3,y+1/3,z+1/3
-y+2/3,x-y+1/3,z+1/3
-x+y+2/3,-x+1/3,z+1/3
-x+2/3,-y+1/3,-z+1/3
y+2/3,-x+y+1/3,-z+1/3
x-y+2/3,x+1/3,-z+1/3
x+1/3,y+2/3,z+2/3
-y+1/3,x-y+2/3,z+2/3
-x+y+1/3,-x+2/3,z+2/3
-x+1/3,-y+2/3,-z+2/3
y+1/3,-x+y+2/3,-z+2/3
x-y+1/3,x+2/3,-z+2/3

loop_
_atom_site_label
_atom_site_type_symbol
_atom_site_fract_x
_atom_site_fract_y
_atom_site_fract_z
_atom_site_occupancy
_atom_site_U_iso_or_equiv
O4 O-2 -0.166 -0.194 0.5845 1 0.0
Zr2 Zr+4 0 0 0.6482 1 0.0
O2 O-2 0.001 -0.187 0.6952 1 0.0
Cd1 Cd+2 0 0 0.5 1 0.0
O1 O-2 0.179 -0.017 0.1906 1 0.0
O3 O-2 0.198 0.167 0.0834 1 0.0
P1 P+5 0.285 -0.002 0.249 1 0.0
Zr1 Zr+4 0 0 0.137 1 0.0
